data_7204125
loop_
_publ_author_name
'Batsanov, Andrei S.'
'Bryce, Martin R.'
'Chesney, Antony'
'Howard, Judith A. K.'
'John, Derek E.'
'Moore, Adrian J.'
'Wood, Clare L.'
'Gershtenman, Hagit'
'Becker, James Y.'
'Khodorkovsky, Vladimir Y.'
'Ellern, Arkady'
'Bernstein, Joel'
'Perepichka, Igor F.'
'Rotello, Vincent'
'Gray, Mark'
'Cuello, Alejandro O.'

_publ_section_title
;
 Synthesis and crystal engineering of new halogenated
 tetrathiafulvalene (TTF) derivatives and their charge transfer
 complexes and radical ion salts
;
_journal_issue 9
_journal_name_full 'Journal of Materials Chemistry'
_journal_page_first 2181
_journal_paper_doi 10.1039/b101866n
_journal_volume 11
_journal_year 2001
_chemical_formula_moiety 'C16 H4 N6 O8,C6 H3 S4 I,2(C4 H8 O2)'
_chemical_formula_sum 'C30 H23 I N6 O12 S4'
_chemical_formula_weight 914.68
_chemical_name_systematic
; 4-iodotetrathiafulvalene 2,4,5,7-tetranitro-9-
dicyanomethylenefluorene bis-dioxane 
;
_space_group_IT_number 14
_symmetry_cell_setting monoclinic
_symmetry_space_group_name_Hall '-P 2ybc'
_symmetry_space_group_name_H-M 'P 1 21/c 1'
_atom_sites_solution_hydrogens difmap
_atom_sites_solution_primary direct
_atom_sites_solution_secondary difmap
_audit_creation_method SHELXL
_cell_angle_alpha 90.00
_cell_angle_beta 100.99(1)
_cell_angle_gamma 90.00
_cell_formula_units_Z 4
_cell_length_a 10.178(1)
_cell_length_b 24.490(1)
_cell_length_c 14.101(1)
_cell_measurement_reflns_used 512
_cell_measurement_temperature 150(2)
_cell_measurement_theta_max 26
_cell_measurement_theta_min 4
_cell_volume 3450.3(5)
_computing_cell_refinement 'Siemens SMART'
_computing_data_collection 'Siemens SMART'
_computing_data_reduction 'Siemens SAINT'
_computing_molecular_graphics SHELXTL
_computing_publication_material SHELXTL
_computing_structure_refinement 'SHELXL-93 (Sheldrick, 1993)'
_computing_structure_solution 'SHELXS-86 (Sheldrick, 1990)'
_diffrn_ambient_temperature 150(2)
_diffrn_measurement_device 'SMART 1K CCD area detector'
_diffrn_measurement_method '\w scans'
_diffrn_radiation_monochromator graphite
_diffrn_radiation_source 'fine-focus sealed tube'
_diffrn_radiation_type MoK\a
_diffrn_radiation_wavelength 0.71073
_diffrn_reflns_av_R_equivalents 0.0337
_diffrn_reflns_av_sigmaI/netI 0.0321
_diffrn_reflns_limit_h_max 9
_diffrn_reflns_limit_h_min -14
_diffrn_reflns_limit_k_max 33
_diffrn_reflns_limit_k_min -33
_diffrn_reflns_limit_l_max 18
_diffrn_reflns_limit_l_min -19
_diffrn_reflns_number 27818
_diffrn_reflns_theta_max 30.36
_diffrn_reflns_theta_min 1.66
_diffrn_standards_decay_% 0
_exptl_absorpt_coefficient_mu 1.243
_exptl_absorpt_correction_T_max 0.9185
_exptl_absorpt_correction_T_min 0.6766
_exptl_absorpt_correction_type integration
_exptl_absorpt_process_details 'XPREP (SHELXTL,1997), R(int)=0.047 before correction'
_exptl_crystal_colour 'greenish black'
_exptl_crystal_density_diffrn 1.761
_exptl_crystal_description prism
_exptl_crystal_F_000 1832
_exptl_crystal_size_max 0.40
_exptl_crystal_size_mid 0.14
_exptl_crystal_size_min 0.07
_refine_diff_density_max 0.551
_refine_diff_density_min -0.697
_refine_diff_density_rms 0.085
_refine_ls_extinction_method none
_refine_ls_goodness_of_fit_all 1.190
_refine_ls_goodness_of_fit_obs 1.159
_refine_ls_hydrogen_treatment refall
_refine_ls_matrix_type full
_refine_ls_number_parameters 569
_refine_ls_number_reflns 9447
_refine_ls_number_restraints 0
_refine_ls_restrained_S_all 1.264
_refine_ls_restrained_S_obs 1.159
_refine_ls_R_factor_all 0.0507
_refine_ls_R_factor_obs 0.0344
_refine_ls_shift/esd_max -0.002
_refine_ls_shift/esd_mean 0.000
_refine_ls_structure_factor_coef Fsqd
_refine_ls_weighting_details 'w=1/[\s^2^(Fo^2^)+(0.0004P)^2^+5.2141P] where P=(Fo^2^+2Fc^2^)/3'
_refine_ls_weighting_scheme calc
_refine_ls_wR_factor_all 0.0764
_refine_ls_wR_factor_obs 0.0630
_reflns_number_observed 7789
_reflns_number_total 9517
_reflns_observed_criterion I>2\s(I)
_cod_data_source_file b101866n.txt
_cod_data_source_block 1.19
_cod_depositor_comments
;
The following automatic conversions were performed:
'_symmetry_cell_setting' value 'Monoclinic' changed to 'monoclinic'
according to '/home/adriana/struct/CIF-dictionaries/cif_core.dic'
dictionary named 'cif_core.dic' version 2.4.1 from 2010-06-29.

Automatic conversion script
Id: cif_fix_enum 1555 2011-01-17 13:19:09Z saulius 

The following automatic conversions were performed:

'_refine_ls_weighting_scheme' value 'calc
w=1/[\s^2^(Fo^2^)+(0.0004P)^2^+5.2141P] where P=(Fo^2^+2Fc^2^)/3' was
changed to 'calc'. New tag '_refine_ls_weighting_details' was
created. The value of the new tag was set to
'w=1/[\s^2^(Fo^2^)+(0.0004P)^2^+5.2141P] where P=(Fo^2^+2Fc^2^)/3'.

Automatic conversion script
Id: cif_fix_values 3143 2015-03-26 13:38:13Z robertas 
;
_cod_original_cell_volume 3450.3(4)
_cod_original_sg_symbol_H-M 'P2(1)/c  '
_cod_database_code 7204125

loop_
_symmetry_equiv_pos_as_xyz
'x, y, z'
'-x, y+1/2, -z+1/2'
'-x, -y, -z'
'x, -y-1/2, z-1/2'

loop_
_atom_site_aniso_label
_atom_site_aniso_U_11
_atom_site_aniso_U_22
_atom_site_aniso_U_33
_atom_site_aniso_U_23
_atom_site_aniso_U_13
_atom_site_aniso_U_12
I 0.02580(9) 0.02129(8) 0.03671(10) 0.00205(7) -0.00244(7) -0.00576(7)
S1 0.0163(3) 0.0175(3) 0.0234(3) -0.0017(2) -0.0003(2) 0.0021(2)
S2 0.0166(3) 0.0233(3) 0.0247(3) -0.0006(2) 0.0001(2) 0.0048(2)
S3 0.0170(3) 0.0195(3) 0.0236(3) -0.0002(2) 0.0024(2) 0.0018(2)
S4 0.0256(3) 0.0175(3) 0.0206(3) 0.0015(2) 0.0050(2) 0.0049(2)
C1T 0.0177(11) 0.0203(11) 0.0163(11) -0.0009(9) 0.0029(8) 0.0038(9)
C2T 0.0192(11) 0.0218(11) 0.0204(12) -0.0003(9) 0.0010(9) -0.0040(9)
C3T 0.0167(11) 0.0258(12) 0.0230(12) 0.0004(10) 0.0001(9) -0.0012(9)
C4T 0.0177(11) 0.0182(10) 0.0150(10) -0.0005(8) 0.0033(8) 0.0031(8)
C5T 0.0251(13) 0.0260(13) 0.0265(13) -0.0020(10) 0.0065(10) -0.0050(10)
C6T 0.0322(14) 0.0199(12) 0.0257(13) -0.0002(10) 0.0078(11) -0.0046(10)
N2 0.0275(11) 0.0140(9) 0.0255(11) -0.0009(8) 0.0042(9) 0.0041(8)
N4 0.0160(9) 0.0146(9) 0.0243(10) -0.0041(8) 0.0013(8) -0.0003(7)
N5 0.0139(9) 0.0146(9) 0.0280(11) -0.0038(8) 0.0009(8) 0.0014(7)
N7 0.0221(10) 0.0162(9) 0.0257(10) -0.0003(8) 0.0081(8) -0.0031(8)
N15 0.0207(11) 0.0320(12) 0.0402(14) 0.0075(10) 0.0066(10) 0.0034(9)
N16 0.0229(12) 0.0328(13) 0.061(2) -0.0053(12) -0.0007(12) -0.0059(10)
O21 0.0436(12) 0.0198(9) 0.0437(12) -0.0009(9) -0.0154(10) 0.0085(8)
O22 0.0266(10) 0.0153(8) 0.0543(13) -0.0012(8) 0.0058(9) -0.0010(7)
O41 0.0172(8) 0.0226(9) 0.0440(11) -0.0006(8) 0.0072(8) -0.0042(7)
O42 0.0253(9) 0.0226(9) 0.0203(9) -0.0017(7) -0.0026(7) 0.0020(7)
O51 0.0195(8) 0.0228(9) 0.0306(10) -0.0035(7) 0.0085(7) -0.0046(7)
O52 0.0202(9) 0.0220(9) 0.0419(11) 0.0031(8) -0.0086(8) 0.0026(7)
O71 0.0307(10) 0.0156(8) 0.0340(10) 0.0053(7) 0.0077(8) 0.0021(7)
O72 0.0287(10) 0.0218(9) 0.0379(11) -0.0058(8) 0.0023(8) -0.0100(7)
C1 0.0174(11) 0.0174(10) 0.0173(11) -0.0019(9) 0.0022(9) 0.0034(8)
C2 0.0211(11) 0.0137(10) 0.0182(10) 0.0021(9) 0.0038(9) 0.0039(9)
C3 0.0191(11) 0.0143(10) 0.0188(11) -0.0010(8) 0.0046(9) -0.0016(8)
C4 0.0124(10) 0.0164(10) 0.0165(10) -0.0012(8) 0.0018(8) -0.0009(8)
C5 0.0137(10) 0.0151(10) 0.0150(10) -0.0014(8) 0.0025(8) -0.0007(8)
C6 0.0180(11) 0.0152(10) 0.0156(10) -0.0006(8) 0.0025(8) 0.0025(8)
C7 0.0200(11) 0.0123(10) 0.0156(10) -0.0009(8) 0.0052(8) -0.0016(8)
C8 0.0162(10) 0.0160(10) 0.0173(11) -0.0014(8) 0.0044(8) -0.0026(8)
C9 0.0150(10) 0.0167(10) 0.0147(10) -0.0011(8) 0.0011(8) 0.0002(8)
C10 0.0123(10) 0.0160(10) 0.0144(10) -0.0017(8) 0.0021(8) -0.0002(8)
C11 0.0148(10) 0.0136(10) 0.0137(10) 0.0004(8) 0.0039(8) 0.0000(8)
C12 0.0147(10) 0.0157(10) 0.0128(10) -0.0006(8) 0.0035(8) 0.0006(8)
C13 0.0136(10) 0.0179(10) 0.0134(10) -0.0002(8) 0.0031(8) -0.0007(8)
C14 0.0164(11) 0.0206(11) 0.0199(11) -0.0031(9) 0.0039(9) -0.0007(8)
C15 0.0153(11) 0.0268(12) 0.0219(12) -0.0002(10) 0.0033(9) -0.0019(9)
C16 0.0139(11) 0.0261(12) 0.0297(13) -0.0019(10) -0.0005(9) -0.0001(9)
O1A 0.0259(10) 0.0238(10) 0.0644(15) -0.0016(10) -0.0090(10) 0.0056(8)
C2A 0.026(2) 0.0242(15) 0.103(3) 0.009(2) -0.015(2) 0.0012(13)
C3A 0.054(2) 0.045(2) 0.064(3) -0.025(2) -0.017(2) 0.012(2)
O4A 0.061(2) 0.0323(11) 0.0378(12) -0.0016(9) -0.0010(11) 0.0134(10)
C5A 0.041(2) 0.030(2) 0.061(2) -0.005(2) 0.023(2) 0.0001(13)
C6A 0.0269(14) 0.0308(15) 0.046(2) -0.0148(13) -0.0022(13) 0.0076(11)
O1B 0.0282(10) 0.0379(11) 0.0275(10) 0.0100(8) 0.0130(8) 0.0092(8)
C2B 0.0274(14) 0.0303(14) 0.0299(14) 0.0098(12) 0.0097(11) 0.0081(11)
C3B 0.0189(11) 0.0307(13) 0.0256(12) 0.0016(11) 0.0040(10) 0.0027(10)
O4B 0.0287(10) 0.0301(10) 0.0281(10) 0.0092(8) 0.0139(8) 0.0081(8)
C5B 0.0280(14) 0.0241(13) 0.0338(15) 0.0062(12) 0.0116(11) 0.0079(10)
C6B 0.0182(12) 0.0273(13) 0.0315(14) 0.0022(11) 0.0044(10) 0.0026(10)

loop_
_atom_site_label
_atom_site_type_symbol
_atom_site_fract_x
_atom_site_fract_y
_atom_site_fract_z
_atom_site_U_iso_or_equiv
_atom_site_thermal_displace_type
_atom_site_occupancy
_atom_site_calc_flag
_atom_site_refinement_flags
_atom_site_disorder_group
I I 0.69842(2) 0.417503(7) 0.648373(14) 0.02904(5) Uani 1 d . .
S1 S 0.50338(6) 0.31337(2) 0.57740(4) 0.01963(12) Uani 1 d . .
S2 S 0.71164(6) 0.22800(3) 0.62116(5) 0.02202(12) Uani 1 d . .
S3 S 0.27619(6) 0.21945(2) 0.52022(4) 0.02023(12) Uani 1 d . .
S4 S 0.47928(6) 0.13359(2) 0.57870(4) 0.02115(12) Uani 1 d . .
C1T C 0.5410(2) 0.24321(10) 0.5835(2) 0.0182(4) Uani 1 d . .
C2T C 0.6672(2) 0.33423(10) 0.6258(2) 0.0208(5) Uani 1 d . .
C3T C 0.7614(2) 0.29560(10) 0.6453(2) 0.0223(5) Uani 1 d . .
H3T H 0.8483(31) 0.3040(12) 0.6655(21) 0.029(8) Uiso 1 d . .
C4T C 0.4450(2) 0.20375(9) 0.5625(2) 0.0170(4) Uani 1 d . .
C5T C 0.2213(3) 0.15177(11) 0.5152(2) 0.0257(5) Uani 1 d . .
H5T H 0.1294(31) 0.1400(12) 0.4979(21) 0.031 Uiso 1 d . .
C6T C 0.3133(3) 0.11294(11) 0.5416(2) 0.0257(5) Uani 1 d . .
H6T H 0.2934(34) 0.0758(15) 0.5415(25) 0.047(10) Uiso 1 d . .
N2 N 0.4826(2) 0.02526(8) 0.3640(2) 0.0225(4) Uani 1 d . .
N4 N 0.1361(2) 0.15410(8) 0.22187(15) 0.0187(4) Uani 1 d . .
N5 N 0.1029(2) 0.27306(8) 0.25311(15) 0.0192(4) Uani 1 d . .
N7 N 0.4236(2) 0.42183(8) 0.30527(15) 0.0209(4) Uani 1 d . .
N15 N 0.8775(2) 0.14995(10) 0.4157(2) 0.0308(5) Uani 1 d . .
N16 N 0.8416(2) 0.32300(11) 0.4099(2) 0.0401(6) Uani 1 d . .
O21 O 0.5895(2) 0.01790(8) 0.4195(2) 0.0388(5) Uani 1 d . .
O22 O 0.4080(2) -0.01155(7) 0.3283(2) 0.0323(4) Uani 1 d . .
O41 O 0.0454(2) 0.12805(7) 0.24605(14) 0.0277(4) Uani 1 d . .
O42 O 0.1229(2) 0.18572(7) 0.15236(12) 0.0236(4) Uani 1 d . .
O51 O 0.0666(2) 0.24165(7) 0.31139(13) 0.0238(4) Uani 1 d . .
O52 O 0.0287(2) 0.29485(7) 0.18497(15) 0.0300(4) Uani 1 d . .
O71 O 0.3452(2) 0.45121(7) 0.25115(14) 0.0266(4) Uani 1 d . .
O72 O 0.5226(2) 0.43835(7) 0.36188(14) 0.0300(4) Uani 1 d . .
C1 C 0.5383(2) 0.12282(9) 0.3603(2) 0.0175(4) Uani 1 d . .
H1 H 0.6293(28) 0.1134(11) 0.3916(20) 0.022(7) Uiso 1 d . .
C2 C 0.4417(2) 0.08208(9) 0.3393(2) 0.0177(4) Uani 1 d . .
C3 C 0.3098(2) 0.09234(9) 0.2978(2) 0.0173(4) Uani 1 d . .
H3 H 0.2442(28) 0.0638(11) 0.2841(19) 0.021(7) Uiso 1 d . .
C4 C 0.2728(2) 0.14625(9) 0.2767(2) 0.0152(4) Uani 1 d . .
C5 C 0.2459(2) 0.28833(9) 0.2710(2) 0.0146(4) Uani 1 d . .
C6 C 0.2684(2) 0.34430(9) 0.2687(2) 0.0163(4) Uani 1 d . .
H6 H 0.1997(28) 0.3669(12) 0.2464(20) 0.022(7) Uiso 1 d . .
C7 C 0.3984(2) 0.36266(9) 0.3018(2) 0.0157(4) Uani 1 d . .
C8 C 0.5051(2) 0.32813(9) 0.3338(2) 0.0163(4) Uani 1 d . .
H8 H 0.5939(30) 0.3436(12) 0.3565(21) 0.028(8) Uiso 1 d . .
C9 C 0.5767(2) 0.22718(9) 0.3554(2) 0.0157(4) Uani 1 d . .
C10 C 0.4973(2) 0.17674(9) 0.3401(2) 0.0143(4) Uani 1 d . .
C11 C 0.3610(2) 0.18998(9) 0.3010(2) 0.0138(4) Uani 1 d . .
C12 C 0.3502(2) 0.25036(9) 0.2971(2) 0.0143(4) Uani 1 d . .
C13 C 0.4813(2) 0.27208(9) 0.3288(2) 0.0149(4) Uani 1 d . .
C14 C 0.7129(2) 0.23149(10) 0.3856(2) 0.0189(4) Uani 1 d . .
C15 C 0.8019(2) 0.18522(10) 0.4029(2) 0.0214(5) Uani 1 d . .
C16 C 0.7830(2) 0.28289(11) 0.3982(2) 0.0238(5) Uani 1 d . .
O1A O 0.0100(2) 0.42438(8) 0.2308(2) 0.0403(5) Uani 1 d . .
C2A C -0.1251(3) 0.41683(14) 0.1832(4) 0.0547(11) Uani 1 d . .
H21A H -0.1390(38) 0.3782(17) 0.1742(28) 0.061(12) Uiso 1 d . .
H22A H -0.1932(46) 0.4330(18) 0.2210(31) 0.078(14) Uiso 1 d . .
C3A C -0.1511(5) 0.4448(2) 0.0895(3) 0.0580(11) Uani 1 d . .
H31A H -0.2396(43) 0.4416(16) 0.0565(29) 0.063(12) Uiso 1 d . .
H32A H -0.0940(31) 0.4437(13) 0.0477(22) 0.023(8) Uiso 1 d . .
O4A O -0.1215(3) 0.50267(9) 0.0981(2) 0.0450(6) Uani 1 d . .
C5A C 0.0145(3) 0.50940(14) 0.1472(3) 0.0424(8) Uani 1 d . .
H51A H 0.0292(32) 0.5488(14) 0.1508(23) 0.040(9) Uiso 1 d . .
H52A H 0.0733(39) 0.4938(16) 0.1092(28) 0.059(12) Uiso 1 d . .
C6A C 0.0358(3) 0.48139(12) 0.2426(2) 0.0357(7) Uani 1 d . .
H61A H -0.0181(32) 0.4968(13) 0.2842(22) 0.033(8) Uiso 1 d . .
H62A H 0.1241(37) 0.4831(14) 0.2787(25) 0.048(10) Uiso 1 d . .
O1B O 0.2579(2) 0.07725(8) -0.05814(13) 0.0302(4) Uani 1 d . .
C2B C 0.1510(3) 0.11066(12) -0.0371(2) 0.0287(6) Uani 1 d . .
H21B H 0.1876(32) 0.1393(14) 0.0014(23) 0.035(9) Uiso 1 d . .
H22B H 0.1041(31) 0.1243(13) -0.0994(23) 0.032(8) Uiso 1 d . .
C3B C 0.0578(3) 0.07744(12) 0.0108(2) 0.0251(5) Uani 1 d . .
H31B H 0.0187(28) 0.0486(12) -0.0329(21) 0.024(7) Uiso 1 d . .
H32B H -0.0086(28) 0.1020(12) 0.0291(20) 0.022(7) Uiso 1 d . .
O4B O 0.1278(2) 0.05206(8) 0.09691(13) 0.0278(4) Uani 1 d . .
C5B C 0.2335(3) 0.01849(11) 0.0753(2) 0.0279(6) Uani 1 d . .
H51B H 0.1944(30) -0.0098(13) 0.0321(21) 0.028(8) Uiso 1 d . .
H52B H 0.2826(33) 0.0029(14) 0.1376(25) 0.042(9) Uiso 1 d . .
C6B C 0.3273(3) 0.05196(11) 0.0284(2) 0.0257(5) Uani 1 d . .
H61B H 0.3703(30) 0.0808(13) 0.0750(21) 0.029(8) Uiso 1 d . .
H62B H 0.3929(27) 0.0296(11) 0.0116(19) 0.019(7) Uiso 1 d . .

loop_
_atom_type_symbol
_atom_type_description
_atom_type_scat_dispersion_real
_atom_type_scat_dispersion_imag
_atom_type_scat_source
C C 0.0033 0.0016 'International Tables Vol C Tables 4.2.6.8 and 6.1.1.4'
H H 0.0000 0.0000 'International Tables Vol C Tables 4.2.6.8 and 6.1.1.4'
N N 0.0061 0.0033 'International Tables Vol C Tables 4.2.6.8 and 6.1.1.4'
O O 0.0106 0.0060 'International Tables Vol C Tables 4.2.6.8 and 6.1.1.4'
S S 0.1246 0.1234 'International Tables Vol C Tables 4.2.6.8 and 6.1.1.4'
I I -0.4742 1.8119 'International Tables Vol C Tables 4.2.6.8 and 6.1.1.4'

loop_
_exptl_crystal_face_index_h
_exptl_crystal_face_index_k
_exptl_crystal_face_index_l
_exptl_crystal_face_perp_dist
0.00 -1.00 0.00 0.0350
0.00 1.00 0.00 0.0350
-1.00 0.00 0.00 0.0700
1.00 0.00 0.00 0.0700
0.00 -1.00 -2.00 0.1800
0.00 0.00 1.00 0.1800
1.00 1.00 -2.00 0.1800

loop_
_geom_angle_atom_site_label_1
_geom_angle_atom_site_label_2
_geom_angle_atom_site_label_3
_geom_angle
_geom_angle_site_symmetry_1
_geom_angle_site_symmetry_3
_geom_angle_publ_flag
C2T S1 C1T 94.81(11) . . ?
C3T S2 C1T 95.24(12) . . ?
C5T S3 C4T 95.22(12) . . ?
C6T S4 C4T 95.00(12) . . ?
C4T C1T S2 122.7(2) . . ?
C4T C1T S1 122.7(2) . . ?
S2 C1T S1 114.53(13) . . ?
C3T C2T S1 117.7(2) . . ?
C3T C2T I 125.4(2) . . ?
S1 C2T I 116.86(13) . . ?
C2T C3T S2 117.4(2) . . ?
C2T C3T H3T 121.7(19) . . ?
S2 C3T H3T 120.7(19) . . ?
C1T C4T S3 122.2(2) . . ?
C1T C4T S4 123.1(2) . . ?
S3 C4T S4 114.60(13) . . ?
C6T C5T S3 117.5(2) . . ?
C6T C5T H5T 116.8(18) . . ?
S3 C5T H5T 125.6(18) . . ?
C5T C6T S4 117.6(2) . . ?
C5T C6T H6T 123.6(22) . . ?
S4 C6T H6T 118.7(22) . . ?
O22 N2 O21 124.0(2) . . ?
O22 N2 C2 118.2(2) . . ?
O21 N2 C2 117.7(2) . . ?
O41 N4 O42 125.0(2) . . ?
O41 N4 C4 118.3(2) . . ?
O42 N4 C4 116.6(2) . . ?
O52 N5 O51 125.2(2) . . ?
O52 N5 C5 117.6(2) . . ?
O51 N5 C5 117.0(2) . . ?
O71 N7 O72 124.5(2) . . ?
O71 N7 C7 117.9(2) . . ?
O72 N7 C7 117.6(2) . . ?
C2 C1 C10 117.5(2) . . ?
C2 C1 H1 119.9(17) . . ?
C10 C1 H1 122.5(17) . . ?
C3 C2 C1 123.4(2) . . ?
C3 C2 N2 118.6(2) . . ?
C1 C2 N2 118.0(2) . . ?
C2 C3 C4 117.7(2) . . ?
C2 C3 H3 122.4(17) . . ?
C4 C3 H3 119.9(17) . . ?
C3 C4 C11 122.7(2) . . ?
C3 C4 N4 115.3(2) . . ?
C11 C4 N4 121.9(2) . . ?
C6 C5 C12 122.6(2) . . ?
C6 C5 N5 114.0(2) . . ?
C12 C5 N5 123.2(2) . . ?
C7 C6 C5 117.5(2) . . ?
C7 C6 H6 123.0(18) . . ?
C5 C6 H6 119.5(18) . . ?
C8 C7 C6 123.3(2) . . ?
C8 C7 N7 118.0(2) . . ?
C6 C7 N7 118.6(2) . . ?
C7 C8 C13 117.9(2) . . ?
C7 C8 H8 119.4(18) . . ?
C13 C8 H8 122.7(18) . . ?
C14 C9 C13 126.9(2) . . ?
C14 C9 C10 127.2(2) . . ?
C13 C9 C10 105.9(2) . . ?
C1 C10 C11 121.6(2) . . ?
C1 C10 C9 129.0(2) . . ?
C11 C10 C9 109.4(2) . . ?
C4 C11 C10 116.9(2) . . ?
C4 C11 C12 135.7(2) . . ?
C10 C11 C12 107.5(2) . . ?
C5 C12 C13 116.7(2) . . ?
C5 C12 C11 135.7(2) . . ?
C13 C12 C11 107.6(2) . . ?
C8 C13 C12 121.8(2) . . ?
C8 C13 C9 128.7(2) . . ?
C12 C13 C9 109.5(2) . . ?
C9 C14 C16 123.5(2) . . ?
C9 C14 C15 123.8(2) . . ?
C16 C14 C15 112.6(2) . . ?
N15 C15 C14 176.8(3) . . ?
N16 C16 C14 178.1(3) . . ?
C2A O1A C6A 108.8(2) . . ?
O1A C2A C3A 110.9(3) . . ?
O1A C2A H21A 107.2(23) . . ?
C3A C2A H21A 110.1(24) . . ?
O1A C2A H22A 113.0(25) . . ?
C3A C2A H22A 105.3(25) . . ?
H21A C2A H22A 110.4(34) . . ?
O4A C3A C2A 112.5(3) . . ?
O4A C3A H31A 106.9(25) . . ?
C2A C3A H31A 113.5(26) . . ?
O4A C3A H32A 86.3(21) . . ?
C2A C3A H32A 123.0(20) . . ?
H31A C3A H32A 110.6(32) . . ?
C5A O4A C3A 108.6(3) . . ?
O4A C5A C6A 110.2(3) . . ?
O4A C5A H51A 105.3(20) . . ?
C6A C5A H51A 114.5(20) . . ?
O4A C5A H52A 109.4(24) . . ?
C6A C5A H52A 108.9(24) . . ?
H51A C5A H52A 108.4(30) . . ?
O1A C6A C5A 110.8(3) . . ?
O1A C6A H61A 110.2(19) . . ?
C5A C6A H61A 111.8(19) . . ?
O1A C6A H62A 104.0(22) . . ?
C5A C6A H62A 115.2(21) . . ?
H61A C6A H62A 104.4(27) . . ?
C6B O1B C2B 110.0(2) . . ?
O1B C2B C3B 110.6(2) . . ?
O1B C2B H21B 108.5(20) . . ?
C3B C2B H21B 111.5(20) . . ?
O1B C2B H22B 105.6(18) . . ?
C3B C2B H22B 110.4(18) . . ?
H21B C2B H22B 110.1(27) . . ?
O4B C3B C2B 111.3(2) . . ?
O4B C3B H31B 107.5(17) . . ?
C2B C3B H31B 109.0(17) . . ?
O4B C3B H32B 107.7(16) . . ?
C2B C3B H32B 108.2(16) . . ?
H31B C3B H32B 113.3(24) . . ?
C3B O4B C5B 110.0(2) . . ?
O4B C5B C6B 110.3(2) . . ?
O4B C5B H51B 108.2(18) . . ?
C6B C5B H51B 109.5(18) . . ?
O4B C5B H52B 107.6(19) . . ?
C6B C5B H52B 110.0(19) . . ?
H51B C5B H52B 111.2(26) . . ?
O1B C6B C5B 111.1(2) . . ?
O1B C6B H61B 109.6(17) . . ?
C5B C6B H61B 109.2(17) . . ?
O1B C6B H62B 107.5(17) . . ?
C5B C6B H62B 109.8(17) . . ?
H61B C6B H62B 109.7(24) . . ?

loop_
_geom_bond_atom_site_label_1
_geom_bond_atom_site_label_2
_geom_bond_distance
_geom_bond_site_symmetry_2
_geom_bond_publ_flag
I C2T 2.079(2) . ?
S1 C2T 1.753(2) . ?
S1 C1T 1.759(2) . ?
S2 C3T 1.746(3) . ?
S2 C1T 1.757(2) . ?
S3 C5T 1.746(3) . ?
S3 C4T 1.750(2) . ?
S4 C6T 1.746(3) . ?
S4 C4T 1.760(2) . ?
C1T C4T 1.366(3) . ?
C2T C3T 1.338(3) . ?
C3T H3T 0.90(3) . ?
C5T C6T 1.336(4) . ?
C5T H5T 0.96(3) . ?
C6T H6T 0.93(4) . ?
N2 O22 1.223(3) . ?
N2 O21 1.226(3) . ?
N2 C2 1.475(3) . ?
N4 O41 1.223(3) . ?
N4 O42 1.236(3) . ?
N4 C4 1.470(3) . ?
N5 O52 1.225(3) . ?
N5 O51 1.233(3) . ?
N5 C5 1.478(3) . ?
N7 O71 1.226(3) . ?
N7 O72 1.229(3) . ?
N7 C7 1.471(3) . ?
N15 C15 1.148(3) . ?
N16 C16 1.145(3) . ?
C1 C2 1.393(3) . ?
C1 C10 1.398(3) . ?
C1 H1 0.97(3) . ?
C2 C3 1.381(3) . ?
C3 C4 1.389(3) . ?
C3 H3 0.96(3) . ?
C4 C11 1.397(3) . ?
C5 C6 1.391(3) . ?
C5 C12 1.406(3) . ?
C6 C7 1.390(3) . ?
C6 H6 0.90(3) . ?
C7 C8 1.383(3) . ?
C8 C13 1.393(3) . ?
C8 H8 0.98(3) . ?
C9 C14 1.374(3) . ?
C9 C13 1.468(3) . ?
C9 C10 1.470(3) . ?
C10 C11 1.429(3) . ?
C11 C12 1.483(3) . ?
C12 C13 1.427(3) . ?
C14 C16 1.441(3) . ?
C14 C15 1.443(3) . ?
O1A C2A 1.422(4) . ?
O1A C6A 1.425(3) . ?
C2A C3A 1.467(6) . ?
C2A H21A 0.96(4) . ?
C2A H22A 1.03(4) . ?
C3A O4A 1.449(5) . ?
C3A H31A 0.93(4) . ?
C3A H32A 0.90(3) . ?
O4A C5A 1.434(4) . ?
C5A C6A 1.488(5) . ?
C5A H51A 0.98(3) . ?
C5A H52A 0.96(4) . ?
C6A H61A 0.95(3) . ?
C6A H62A 0.95(4) . ?
O1B C6B 1.429(3) . ?
O1B C2B 1.437(3) . ?
C2B C3B 1.505(4) . ?
C2B H21B 0.92(3) . ?
C2B H22B 0.97(3) . ?
C3B O4B 1.427(3) . ?
C3B H31B 0.97(3) . ?
C3B H32B 0.97(3) . ?
O4B C5B 1.432(3) . ?
C5B C6B 1.505(4) . ?
C5B H51B 0.96(3) . ?
C5B H52B 1.00(3) . ?
C6B H61B 1.01(3) . ?
C6B H62B 0.93(3) . ?
